data_1573523
loop_
_publ_author_name
'Patyk-Ka&#x17a;mierczak, Ewa'
'Szyma&#x144;ska, Kornelia'
'Ka&#x17a;mierczak, Micha&#x142;'

_publ_section_title
;
 Managing negative linear compressibility and thermal expansion through
 steric hindrance: a case study of 1,2-bis(4'-pyridyl)ethane cocrystals.
;
_journal_issue 1
_journal_name_full IUCrJ
_journal_paper_doi 10.1107/S2052252524011734
_journal_volume 12
_journal_year 2025
_chemical_formula_moiety 'C12 H12 N2, C4 H6 O4'
_chemical_formula_sum 'C16 H18 N2 O4'
_chemical_formula_weight 302.32
_chemical_name_systematic '4,4'-Ethane-1,2-diyldipyridine succinic acid'
_space_group_crystal_system monoclinic
_space_group_IT_number 15
_space_group_name_Hall '-I 2ya'
_space_group_name_H-M_alt 'I 1 2/a 1'
_atom_sites_solution_hydrogens geom
_audit_creation_date 2023-08-24
_audit_creation_method
;
Olex2 1.5
(compiled 2023.08.17 svn.r577a77a9 for OlexSys, GUI svn.r6817)
;
_cell_angle_alpha 90
_cell_angle_beta 114.32(5)
_cell_angle_gamma 90
_cell_formula_units_Z 4
_cell_length_a 16.429(12)
_cell_length_b 4.4214(3)
_cell_length_c 19.020(4)
_cell_measurement_reflns_used 1430
_cell_measurement_temperature 295(2)
_cell_measurement_theta_max 24.4260
_cell_measurement_theta_min 4.6750
_cell_volume 1259.0(11)
_computing_cell_refinement 'CrysAlisPro 1.171.42.49 (Rigaku OD, 2022)'
_computing_data_collection 'CrysAlisPro 1.171.42.49 (Rigaku OD, 2022)'
_computing_data_reduction 'CrysAlisPro 1.171.42.49 (Rigaku OD, 2022)'
_computing_molecular_graphics 'Olex2 1.5 (Dolomanov et al., 2009)'
_computing_publication_material 'Olex2 1.5 (Dolomanov et al., 2009)'
_computing_structure_refinement 'SHELXL 2014/7 (Sheldrick, 2015)'
_diffrn_ambient_pressure 3290000
_diffrn_ambient_temperature 295(2)
_diffrn_detector 'CCD plate'
_diffrn_detector_area_resol_mean 16.1544
_diffrn_detector_type Eos
_diffrn_measured_fraction_theta_full 0.292
_diffrn_measured_fraction_theta_max 0.260
_diffrn_measurement_details
;
List of Runs (angles in degrees, time in seconds):

  # Type    Start    End  Width  t~exp~   \w     \q     \k     \f   Frames
--------------------------------------------------------------------------
  1  \w     -4.00  56.00   1.00   15.00    --   -0.43 -43.00 179.00   60
  2  \w    -33.00  29.00   1.00   15.00    --   -0.43  43.00 -28.00   62
  3  \w    -21.00  29.00   1.00   35.00    --   27.06  43.00 -28.00   50
  4  \w      8.00  57.00   1.00   35.00    --   27.06 -43.00 179.00   49
  5  \w    -33.00  29.00   1.00   35.00    --  -27.92  43.00 -28.00   62
  6  \w     -4.00  28.00   1.00   35.00    --  -27.92 -43.00 179.00   32
  7  \w    -16.00   9.00   1.00   35.00    --   27.06  67.00 157.00   25
  8  \w     -8.00  27.00   1.00   35.00    --   27.06 -37.00  30.00   35
  9  \w     -4.00  49.00   1.00   35.00    --   27.06 -53.00  17.00   53
 10  \w     -6.00  44.00   1.00   35.00    --   27.06 -39.00-167.00   50
 11  \w    -18.00  14.00   1.00   35.00    --   27.06  53.00 162.00   32
 12  \w    -88.00 -25.00   1.00   35.00    --  -27.92 134.00 123.00   63
 13  \w     -8.00  27.00   1.00   35.00    --  -27.92 -37.00   0.00   35
 14  \w     13.00  36.00   1.00   35.00    --  -27.92-114.00  44.00   23
 15  \w    -57.00 -19.00   1.00   35.00    --  -27.92  77.00 -30.00   38
 16  \w    -14.00  17.00   1.00   35.00    --  -27.92 -53.00-162.00   31
 17  \w     13.00  36.00   1.00   35.00    --  -27.92-114.00-136.00   23
 18  \w    -57.00 -19.00   1.00   35.00    --  -27.92  77.00 150.00   38
 19  \w    -19.00  14.00   1.00   15.00    --   -0.43 -19.00-150.00   33
 20  \w    -18.00  14.00   1.00   35.00    --   27.06  53.00 -17.00   32
 21  \w    -31.00   1.00   1.00   35.00    --   27.06   0.00  30.00   32
 22  \w    -31.00   1.00   1.00   35.00    --   27.06   0.00-150.00   32
 23  \w    -44.00   8.00   1.00   35.00    --   27.06  37.00-180.00   52
 24  \w      7.00  60.00   1.00   35.00    --   27.06 -81.00  29.00   53
 25  \w      8.00  53.00   1.00   35.00    --   27.06 -99.00-120.00   45
 26  \w    -48.00 -24.00   1.00   35.00    --   27.06  37.00   0.00   24
 27  \w    -31.00   1.00   1.00   35.00    --  -27.92   0.00-150.00   32
 28  \w    -31.00   1.00   1.00   35.00    --  -27.92   0.00  30.00   32
 29  \w    -44.00  17.00   1.00   15.00    --   -0.43  19.00-180.00   61
;
_diffrn_measurement_device 'four-circle diffractometer'
_diffrn_measurement_device_type 'Xcalibur, Eos'
_diffrn_measurement_method '\w scans'
_diffrn_orient_matrix_type 'CrysAlisPro convention (1999,Acta A55,543-557)'
_diffrn_orient_matrix_UB_11 0.0446270000
_diffrn_orient_matrix_UB_12 -0.0286494000
_diffrn_orient_matrix_UB_13 0.0055038000
_diffrn_orient_matrix_UB_21 0.0138116000
_diffrn_orient_matrix_UB_22 0.1362646000
_diffrn_orient_matrix_UB_23 0.0213972000
_diffrn_orient_matrix_UB_31 0.0074411000
_diffrn_orient_matrix_UB_32 -0.0798893000
_diffrn_orient_matrix_UB_33 0.0344915000
_diffrn_radiation_monochromator graphite
_diffrn_radiation_probe x-ray
_diffrn_radiation_type 'Mo K\a'
_diffrn_radiation_wavelength 0.71073
_diffrn_reflns_av_R_equivalents 0.0822
_diffrn_reflns_av_unetI/netI 0.0453
_diffrn_reflns_Laue_measured_fraction_full 0.292
_diffrn_reflns_Laue_measured_fraction_max 0.260
_diffrn_reflns_limit_h_max 6
_diffrn_reflns_limit_h_min -6
_diffrn_reflns_limit_k_max 5
_diffrn_reflns_limit_k_min -5
_diffrn_reflns_limit_l_max 23
_diffrn_reflns_limit_l_min -23
_diffrn_reflns_number 4135
_diffrn_reflns_point_group_measured_fraction_full 0.292
_diffrn_reflns_point_group_measured_fraction_max 0.260
_diffrn_reflns_theta_full 25.242
_diffrn_reflns_theta_max 26.832
_diffrn_reflns_theta_min 2.350
_diffrn_source 'fine-focus sealed X-ray tube'
_diffrn_source_type 'Enhance (Mo) X-ray Source'
_exptl_absorpt_coefficient_mu 0.116
_exptl_absorpt_correction_T_max 0.997
_exptl_absorpt_correction_T_min 0.995
_exptl_absorpt_correction_type gaussian
_exptl_absorpt_process_details
;
CrysAlisPro 1.171.42.49 (Rigaku Oxford Diffraction, 2022)
Numerical absorption correction based on gaussian integration over
a multifaceted crystal model (Absorb Angel (2004) J. Appl. Cryst. 37:486-492)
;
_exptl_crystal_colour colourless
_exptl_crystal_colour_primary colourless
_exptl_crystal_density_diffrn 1.595
_exptl_crystal_description plate
_exptl_crystal_F_000 640
_exptl_crystal_recrystallization_method
;Single crystals were grown by slow evaporation of a solution obtained 
 dissolving 4,4'-ethane-1,2-diyldipyridine and succinic acid in 1:1 
 mol ratio in hot methanol 99.8%.
;
_exptl_crystal_size_max 0.31
_exptl_crystal_size_mid 0.153
_exptl_crystal_size_min 0.034
_refine_diff_density_max 0.179
_refine_diff_density_min -0.235
_refine_diff_density_rms 0.044
_refine_ls_extinction_method none
_refine_ls_goodness_of_fit_ref 1.069
_refine_ls_hydrogen_treatment constr
_refine_ls_matrix_type full
_refine_ls_number_parameters 46
_refine_ls_number_reflns 353
_refine_ls_number_restraints 4
_refine_ls_restrained_S_all 1.075
_refine_ls_R_factor_all 0.0977
_refine_ls_R_factor_gt 0.0616
_refine_ls_shift/su_max 0.000
_refine_ls_shift/su_mean 0.000
_refine_ls_structure_factor_coef Fsqd
_refine_ls_weighting_details 'w=1/[\s^2^(Fo^2^)+(0.0646P)^2^+5.1287P] where P=(Fo^2^+2Fc^2^)/3'
_refine_ls_weighting_scheme calc
_refine_ls_wR_factor_gt 0.1393
_refine_ls_wR_factor_ref 0.1618
_reflns_Friedel_coverage 0.000
_reflns_number_gt 241
_reflns_number_total 353
_reflns_threshold_expression 'I > 2\s(I)'
_cod_data_source_file yc5049.cif
_cod_data_source_block ETYSUC_329
_cod_original_cell_volume 1258.9(11)
_cod_database_code 1573523
_shelx_shelxl_version_number 2014/7
_chemical_oxdiff_formula 'C11 H10 N O'
_shelx_space_group_comment
;
The symmetry employed for this shelxl refinement is uniquely defined
by the following loop, which should always be used as a source of
symmetry information in preference to the above space-group names.
They are only intended as comments.
;
_shelx_estimated_absorpt_t_max 0.996
_shelx_estimated_absorpt_t_min 0.965
_exptl_oxdiff_absorpt_process_details
;
Gaussian integration over a grid
of 16 x 16 x 16 points =  4096 total grid points
  Based upon method of Burnham (1966)
;
_diffrn_ambient_pressure_su 20000
_diffrn_orient_matrix_axis[1] matrixX
_diffrn_orient_matrix_axis[2] matrixY
_diffrn_orient_matrix_axis[3] matrixZ
_olex2_refinement_description
;
1. Fixed Uiso
 At 1.2 times of:
  All C(H) groups, All C(H,H) groups
 At 1.5 times of:
  All O(H) groups
2. Restrained distances
 O2A-C1A
 1.214 with sigma of 0.02
 O1A-C1A
 1.308 with sigma of 0.02
 N1-C6
 1.337 with sigma of 0.02
 N1-C2
 1.337 with sigma of 0.02
3.a Secondary CH2 refined with riding coordinates:
 C2A(H2AA,H2AB), C7(H7A,H7B)
3.b Aromatic/amide H refined with riding coordinates:
 C2(H2), C3(H3), C5(H5), C6(H6)
3.c Idealised tetrahedral OH refined as rotating group:
 O1A(H1A)
;
_hp_anvil_anvil_thickness 1.95
_hp_anvil_material diamond
_hp_cell_type 'Diamond anvil cell'
_hp_open_angle 30.00
_ins_header
;
TITL ETYSUC_320_1 in I2/a 
REM I2/a (#15 in standard setting)
CELL 0.71073  16.428553   4.421444  19.019659  90.0000 114.3249  90.0000
ZERR    5.00   0.012398   0.000265   0.003579   0.0000   0.0503   0.0000
LATT  2
SYMM -x+1/2, y,-z 
SFAC C H N O
UNIT 55.00 50.00 5.00 5.00
SIZE 0.03 0.15 0.31
TREF
HKLF 4
END
;
_olex2_exptl_crystal_mounting_method
;Single crystal grown at ambient conditions was mounted in Merrill-Bassett
diamond anvil cell and compressed to 3.29(2) GPa. Daphne oil 7575
was used as hydrostatic medium.
;
_olex2_submission_special_instructions 'No special instructions were received'
_oxdiff_exptl_absorpt_empirical_details
;
Empirical correction (ABSPACK) includes:
- Absorption correction using spherical harmonics
- Frame scaling
;
_oxdiff_exptl_absorpt_empirical_full_max 2.184
_oxdiff_exptl_absorpt_empirical_full_min 0.736

loop_
_space_group_symop_operation_xyz
'x, y, z'
'-x+1/2, y, -z'
'x+1/2, y+1/2, z+1/2'
'-x+1, y+1/2, -z+1/2'
'-x, -y, -z'
'x-1/2, -y, z'
'-x+1/2, -y+1/2, -z+1/2'
'x, -y+1/2, z+1/2'

loop_
_atom_site_label
_atom_site_type_symbol
_atom_site_fract_x
_atom_site_fract_y
_atom_site_fract_z
_atom_site_U_iso_or_equiv
_atom_site_adp_type
_atom_site_occupancy
_atom_site_site_symmetry_order
_atom_site_calc_flag
_atom_site_refinement_flags_posn
_atom_site_refinement_flags_adp
_atom_site_refinement_flags_occupancy
_atom_site_disorder_assembly
_atom_site_disorder_group
N1 N 0.3927(10) 0.4769(11) 0.1481(4) 0.0318(18) Uiso 1 1 d D . . . .
C2 C 0.3342(11) 0.6335(12) 0.0879(4) 0.0347(18) Uiso 1 1 d D . . . .
H2 H 0.2731 0.6012 0.0713 0.042 Uiso 1 1 calc R U . . .
C3 C 0.3657(15) 0.8452(14) 0.0504(4) 0.030(2) Uiso 1 1 d . . . . .
H3 H 0.3250 0.9565 0.0096 0.035 Uiso 1 1 calc R U . . .
C4 C 0.4568(13) 0.8925(13) 0.0732(4) 0.0229(18) Uiso 1 1 d . . . . .
C5 C 0.5153(12) 0.7247(12) 0.1358(3) 0.0289(17) Uiso 1 1 d . . . . .
H5 H 0.5768 0.7483 0.1537 0.035 Uiso 1 1 calc R U . . .
C6 C 0.4790(11) 0.5230(14) 0.1704(4) 0.029(2) Uiso 1 1 d D . . . .
H6 H 0.5182 0.4121 0.2122 0.035 Uiso 1 1 calc R U . . .
C1A C 0.2529(10) 0.0385(12) 0.1755(4) 0.0229(16) Uiso 1 1 d D . . . .
O1A O 0.3345(8) 0.1029(9) 0.2123(3) 0.0407(14) Uiso 1 1 d D . . . .
H1A H 0.3466 0.2529 0.1932 0.061 Uiso 1 1 calc R U . . .
C2A C 0.2174(12) -0.1999(12) 0.2109(4) 0.0311(16) Uiso 1 1 d . . . . .
H2AA H 0.2000 -0.3740 0.1769 0.037 Uiso 1 1 calc R U . . .
H2AB H 0.1643 -0.1233 0.2151 0.037 Uiso 1 1 calc R U . . .
O2A O 0.2040(8) 0.1621(8) 0.1137(2) 0.0348(13) Uiso 1 1 d D . . . .
C7 C 0.4911(11) 1.0957(12) 0.0302(3) 0.0253(15) Uiso 1 1 d . . . . .
H7A H 0.5460 1.1915 0.0653 0.030 Uiso 1 1 calc R U . . .
H7B H 0.4477 1.2526 0.0046 0.030 Uiso 1 1 calc R U . . .

loop_
_atom_type_symbol
_atom_type_description
_atom_type_scat_dispersion_real
_atom_type_scat_dispersion_imag
_atom_type_scat_source
C C 0.0033 0.0016 'International Tables Vol C Tables 4.2.6.8 and 6.1.1.4'
H H 0.0000 0.0000 'International Tables Vol C Tables 4.2.6.8 and 6.1.1.4'
N N 0.0061 0.0033 'International Tables Vol C Tables 4.2.6.8 and 6.1.1.4'
O O 0.0106 0.0060 'International Tables Vol C Tables 4.2.6.8 and 6.1.1.4'

loop_
_axis.id
_axis.type
_axis.equipment
_axis.parity
_axis.depends_on
_axis.zero
_axis.vector[1]
_axis.vector[2]
_axis.vector[3]
source . source . . . 0.99999925 0.00000000 -0.00122697
omega rotation goniometer -1 . -0.27905000 0.00000000 0.00000000 1.00000000
kappa rotation goniometer -1 omega -0.01185000 -0.76836295 0.00000000 0.64001436
phi rotation goniometer -1 kappa . -0.00017069 0.00000000 0.99999999
theta rotation goniometer -1 . -0.37252000 0.00000000 0.00000000 1.00000000
matrixX general general . phi . 1.00000000 0.00000000 0.00000000
matrixY general general . phi . 0.00000000 1.00000000 0.00000000
matrixZ general general . phi . 0.00000000 0.00000000 1.00000000
dacX translation general . phi . 0.00000000 1.00000000 0.00000000
dacY translation general . phi . -1.00000000 0.00000000 0.00000000
dacZ translation general . phi . 0.00000000 0.00000000 1.00000000

loop_
_exptl_crystal_face_index_h
_exptl_crystal_face_index_k
_exptl_crystal_face_index_l
_exptl_crystal_face_perp_dist
-5 1 26 0.1171
5 -1 -26 0.0331
3 -5 -16 0.0631
6 3 -25 0.0708
-3 6 17 0.1314
-23 -1 4 0.0120
23 1 -4 0.0210
-5 -5 18 0.1541

loop_
_geom_angle_atom_site_label_1
_geom_angle_atom_site_label_2
_geom_angle_atom_site_label_3
_geom_angle
_geom_angle_site_symmetry_1
_geom_angle_site_symmetry_3
_geom_angle_publ_flag
C6 N1 C2 119.4(10) . . ?
N1 C2 H2 120.2 . . ?
N1 C2 C3 119.6(14) . . ?
C3 C2 H2 120.2 . . ?
C2 C3 H3 119.4 . . ?
C4 C3 C2 121.2(10) . . ?
C4 C3 H3 119.4 . . ?
C3 C4 C5 117.3(11) . . ?
C3 C4 C7 121.8(10) . . ?
C5 C4 C7 120.8(17) . . ?
C4 C5 H5 121.0 . . ?
C6 C5 C4 118.0(16) . . ?
C6 C5 H5 121.0 . . ?
N1 C6 C5 124.4(10) . . ?
N1 C6 H6 117.8 . . ?
C5 C6 H6 117.8 . . ?
O1A C1A C2A 115.6(8) . . ?
O2A C1A O1A 123.3(9) . . ?
O2A C1A C2A 121.1(12) . . ?
C1A O1A H1A 109.5 . . ?
C1A C2A C2A 113.9(16) . 7_545 ?
C1A C2A H2AA 108.8 . . ?
C1A C2A H2AB 108.8 . . ?
C2A C2A H2AA 108.8 7_545 . ?
C2A C2A H2AB 108.8 7_545 . ?
H2AA C2A H2AB 107.7 . . ?
C4 C7 C7 108.1(7) . 5_675 ?
C4 C7 H7A 110.1 . . ?
C4 C7 H7B 110.1 . . ?
C7 C7 H7A 110.1 5_675 . ?
C7 C7 H7B 110.1 5_675 . ?
H7A C7 H7B 108.4 . . ?

loop_
_geom_bond_atom_site_label_1
_geom_bond_atom_site_label_2
_geom_bond_distance
_geom_bond_site_symmetry_2
_geom_bond_publ_flag
N1 C2 1.345(12) . ?
N1 C6 1.318(17) . ?
C2 H2 0.9300 . ?
C2 C3 1.398(16) . ?
C3 H3 0.9300 . ?
C3 C4 1.39(3) . ?
C4 C5 1.396(14) . ?
C4 C7 1.474(16) . ?
C5 H5 0.9300 . ?
C5 C6 1.380(16) . ?
C6 H6 0.9300 . ?
C1A O1A 1.262(15) . ?
C1A C2A 1.492(14) . ?
C1A O2A 1.245(9) . ?
O1A H1A 0.8200 . ?
C2A C2A 1.497(19) 7_545 ?
C2A H2AA 0.9700 . ?
C2A H2AB 0.9700 . ?
C7 C7 1.548(18) 5_675 ?
C7 H7A 0.9700 . ?
C7 H7B 0.9700 . ?

loop_
_geom_torsion_atom_site_label_1
_geom_torsion_atom_site_label_2
_geom_torsion_atom_site_label_3
_geom_torsion_atom_site_label_4
_geom_torsion
_geom_torsion_site_symmetry_1
_geom_torsion_site_symmetry_2
_geom_torsion_site_symmetry_3
_geom_torsion_site_symmetry_4
_geom_torsion_publ_flag
N1 C2 C3 C4 1.5(12) . . . . ?
C2 N1 C6 C5 0.0(12) . . . . ?
C2 C3 C4 C5 -1.3(14) . . . . ?
C2 C3 C4 C7 174.7(5) . . . . ?
C3 C4 C5 C6 0.5(12) . . . . ?
C3 C4 C7 C7 -92.2(17) . . . 5_675 ?
C4 C5 C6 N1 0.2(11) . . . . ?
C5 C4 C7 C7 83.7(14) . . . 5_675 ?
C6 N1 C2 C3 -0.8(11) . . . . ?
O1A C1A C2A C2A 6.3(15) . . . 7_545 ?
O2A C1A C2A C2A -173.9(11) . . . 7_545 ?
C7 C4 C5 C6 -175.6(6) . . . . ?

loop_
_exptl_oxdiff_crystal_face_indexfrac_h
_exptl_oxdiff_crystal_face_indexfrac_k
_exptl_oxdiff_crystal_face_indexfrac_l
_exptl_oxdiff_crystal_face_x
_exptl_oxdiff_crystal_face_y
_exptl_oxdiff_crystal_face_z
-5.0343 1.1615 25.7862 -0.1160 0.6405 0.7592
5.0956 -0.8725 -25.9931 0.1093 -0.6047 -0.7889
2.9249 -4.8391 -16.4500 0.1786 -0.9710 -0.1590
5.5245 3.3006 -24.6615 0.0163 -0.0016 -1.0732
-2.8306 5.6114 16.7775 -0.1947 1.0845 0.1093
-22.9982 -0.5564 4.1054 -0.9878 -0.3056 0.0149
23.1802 0.6659 -3.6052 0.9955 0.3337 -0.0051
-4.5482 -4.6679 17.6042 0.0276 -0.3222 0.9463
